data_1535487
loop_
_publ_author_name
'Tkachev, V.V.'
'Davidovich, R.L.'
'Atovmyan, L.O.'

_publ_section_title
;
 Crystal structure of waterless ammonium pentafluorozirconate
;
_journal_name_full
;
Koordinatsionnaya Khimiya (= Coordination Chemistry (USSR))
;
_journal_page_first 1483
_journal_page_last 1484
_journal_volume 17
_journal_year 1991
_chemical_formula_sum 'F5 H4 N Zr'
_chemical_name_systematic '(N H4) (Zr F5)'
_space_group_IT_number 14
_symmetry_space_group_name_Hall '-P 2bc'
_symmetry_space_group_name_H-M 'P 1 1 21/b'
_cell_angle_alpha 90
_cell_angle_beta 90
_cell_angle_gamma 121.68
_cell_formula_units_Z 4
_cell_length_a 7.973
_cell_length_b 7.923
_cell_length_c 7.911
_cell_volume 425.275
_citation_journal_id_ASTM KOKHDC
_cod_data_source_file Tkachev_KOKHDC_1991_1221.cif
_cod_data_source_block H4F5N1Zr1
_cod_original_cell_volume 425.2747
_cod_original_sg_symbol_Hall '-P 2ybc (-x,z,y)'
_cod_original_formula_sum 'H4 F5 N1 Zr1'
_cod_database_code 1535487

loop_
_symmetry_equiv_pos_as_xyz
x,y,z
-x,-y+1/2,z+1/2
-x,-y,-z
x,y-1/2,-z-1/2

loop_
_atom_site_label
_atom_site_type_symbol
_atom_site_fract_x
_atom_site_fract_y
_atom_site_fract_z
_atom_site_occupancy
_atom_site_U_iso_or_equiv
F1 F-1 -0.2892 0.6347 0.2142 1 0.0
F5 F-1 -0.1734 0.9066 -0.003 1 0.0
F3 F-1 0.2821 0.9309 0.2086 1 0.0
Zr1 Zr+4 -0.0048 0.8332 0.1638 1 0.0
F4 F-1 -0.0078 0.0579 0.2925 1 0.0
N1 N-3 0.4197 0.7186 -0.018 1 0.0
F2 F-1 -0.0014 0.7097 -0.0657 1 0.0
